data_7047777
loop_
_publ_author_name
'Kuo, Hsin-Ya'
'Lee, Tia S.'
'Chu, An T.'
'Tignor, Steven E.'
'Scholes, Gregory D.'
'Bocarsly, Andrew B.'

_publ_section_title
;
 A cyanide-bridged di-manganese carbonyl complex that photochemically
 reduces CO<sub>2</sub> to CO.
;
_journal_issue 4
_journal_name_full 'Dalton transactions (Cambridge, England : 2003)'
_journal_page_first 1226
_journal_page_last 1236
_journal_paper_doi 10.1039/c8dt03358g
_journal_volume 48
_journal_year 2019
_chemical_formula_moiety C29H20Cl5Mn2N5O10
_chemical_formula_sum 'C29 H20 Cl5 Mn2 N5 O10'
_chemical_formula_weight 885.63
_chemical_name_common HK1
_chemical_properties_physical Light-sensitive,Photo-sensitive
_space_group_crystal_system monoclinic
_space_group_IT_number 14
_space_group_name_Hall '-P 2yn'
_space_group_name_H-M_alt 'P 1 21/n 1'
_symmetry_space_group_name_Hall '-P 2yn'
_symmetry_space_group_name_H-M 'P 1 21/n 1'
_atom_sites_solution_hydrogens geom
_audit_creation_method SHELXL-2014/7
_audit_update_record
;
2018-03-19 deposited with the CCDC.
2018-10-10 downloaded from the CCDC.
;
_cell_angle_alpha 90
_cell_angle_beta 115.7260(10)
_cell_angle_gamma 90
_cell_formula_units_Z 4
_cell_length_a 11.0681(4)
_cell_length_b 30.9567(10)
_cell_length_c 11.5924(4)
_cell_measurement_reflns_used 9605
_cell_measurement_temperature 100(2)
_cell_measurement_theta_max 33.4814
_cell_measurement_theta_min 2.2248
_cell_volume 3578.2(2)
_computing_cell_refinement 'SAINT V8.34A (Bruker AXS Inc., 2013)'
_computing_data_collection 'Bruker Instrument Service (Bruker AXS Inc.)'
_computing_data_reduction 'SAINT V8.34A (Bruker AXS Inc., 2013)'
_computing_structure_refinement 'SHELXL-2014/7 (Sheldrick, 2014)'
_computing_structure_solution 'SHELXL-2014 (Sheldrick, 2014)'
_diffrn_ambient_temperature 100(2)
_diffrn_detector_area_resol_mean 10.4167
_diffrn_measured_fraction_theta_full 1.000
_diffrn_measured_fraction_theta_max 0.995
_diffrn_measurement_device_type 'Bruker Photon 100 CMOS'
_diffrn_radiation_type MoK\a
_diffrn_radiation_wavelength 0.71073
_diffrn_reflns_av_R_equivalents 0.0276
_diffrn_reflns_av_unetI/netI 0.0224
_diffrn_reflns_Laue_measured_fraction_full 1.000
_diffrn_reflns_Laue_measured_fraction_max 0.995
_diffrn_reflns_limit_h_max 17
_diffrn_reflns_limit_h_min -17
_diffrn_reflns_limit_k_max 47
_diffrn_reflns_limit_k_min -47
_diffrn_reflns_limit_l_max 17
_diffrn_reflns_limit_l_min -17
_diffrn_reflns_number 97453
_diffrn_reflns_point_group_measured_fraction_full 1.000
_diffrn_reflns_point_group_measured_fraction_max 0.995
_diffrn_reflns_theta_full 25.242
_diffrn_reflns_theta_max 33.141
_diffrn_reflns_theta_min 2.058
_diffrn_source 'ImuS micro--focus source'
_exptl_absorpt_coefficient_mu 1.140
_exptl_absorpt_correction_T_max 0.77
_exptl_absorpt_correction_T_min 0.62
_exptl_absorpt_correction_type multi-scan
_exptl_absorpt_process_details 'SADABS V2014/5 (Bruker AXS Inc.)'
_exptl_crystal_colour 'translucent pale yellow'
_exptl_crystal_density_diffrn 1.644
_exptl_crystal_density_method 'not measured'
_exptl_crystal_description prism
_exptl_crystal_F_000 1776
_exptl_crystal_recrystallization_method 'Re-crystallisation from solvent: Dichloromethane and n-hexane'
_exptl_crystal_size_max 0.412
_exptl_crystal_size_mid 0.389
_exptl_crystal_size_min 0.240
_refine_diff_density_max 0.675
_refine_diff_density_min -0.503
_refine_diff_density_rms 0.075
_refine_ls_extinction_method none
_refine_ls_goodness_of_fit_ref 1.123
_refine_ls_hydrogen_treatment constr
_refine_ls_matrix_type full
_refine_ls_number_parameters 553
_refine_ls_number_reflns 13570
_refine_ls_number_restraints 40
_refine_ls_restrained_S_all 1.123
_refine_ls_R_factor_all 0.0498
_refine_ls_R_factor_gt 0.0389
_refine_ls_shift/su_max 0.003
_refine_ls_shift/su_mean 0.000
_refine_ls_structure_factor_coef Fsqd
_refine_ls_weighting_details 'w=1/[\s^2^(Fo^2^)+(0.0290P)^2^+3.2110P] where P=(Fo^2^+2Fc^2^)/3'
_refine_ls_weighting_scheme calc
_refine_ls_wR_factor_gt 0.0864
_refine_ls_wR_factor_ref 0.0898
_reflns_Friedel_coverage 0.000
_reflns_number_gt 11689
_reflns_number_total 13570
_reflns_threshold_expression 'I > 2\s(I)'
_cod_data_source_file c8dt03358g2.cif
_cod_data_source_block mo_PDJHK1_0m_a
_cod_depositor_comments 'Adding full bibliography for 7047777.cif.'
_cod_database_code 7047777
_shelx_shelxl_version_number 2014/7
_shelx_space_group_comment
;
The symmetry employed for this shelxl refinement is uniquely defined
by the following loop, which should always be used as a source of
symmetry information in preference to the above space-group names.
They are only intended as comments.
;
_shelx_estimated_absorpt_t_min 0.651
_shelx_estimated_absorpt_t_max 0.771

loop_
_space_group_symop_operation_xyz
'x, y, z'
'-x+1/2, y+1/2, -z+1/2'
'-x, -y, -z'
'x-1/2, -y-1/2, z-1/2'

loop_
_atom_site_label
_atom_site_type_symbol
_atom_site_fract_x
_atom_site_fract_y
_atom_site_fract_z
_atom_site_U_iso_or_equiv
_atom_site_adp_type
_atom_site_occupancy
_atom_site_site_symmetry_order
_atom_site_calc_flag
_atom_site_refinement_flags_posn
_atom_site_refinement_flags_adp
_atom_site_refinement_flags_occupancy
_atom_site_disorder_assembly
_atom_site_disorder_group
Mn1 Mn 0.91955(2) 0.31702(2) 0.96091(2) 0.01332(5) Uani 1 1 d . . . . .
O1 O 0.93228(12) 0.23300(4) 0.84509(12) 0.0243(2) Uani 1 1 d . . . . .
N1 N 0.78316(12) 0.34538(4) 0.79625(12) 0.0172(2) Uani 1 1 d . . . . .
C1 C 0.73130(17) 0.32723(6) 0.67943(15) 0.0237(3) Uani 1 1 d . . . . .
H1 H 0.7602 0.2991 0.6705 0.028 Uiso 1 1 calc R U . . .
Mn2 Mn 0.48472(2) 0.27100(2) 0.98145(2) 0.01246(4) Uani 1 1 d . . . . .
Cl2 Cl 0.29103(5) 0.38016(2) 0.27835(4) 0.03595(10) Uani 1 1 d . . . . .
O2 O 1.11507(12) 0.28120(4) 1.20820(12) 0.0263(2) Uani 1 1 d . . . . .
N2 N 0.88557(12) 0.37465(4) 1.02952(12) 0.0165(2) Uani 1 1 d . . . . .
C2 C 0.63775(18) 0.34770(6) 0.57163(16) 0.0283(3) Uani 1 1 d . . . . .
H2 H 0.6024 0.3337 0.4907 0.034 Uiso 1 1 calc R U . . .
Cl3 Cl 0.18343(6) 0.45112(2) 0.09689(5) 0.04291(12) Uani 1 1 d . . . . .
O3 O 1.15390(13) 0.35108(4) 0.92684(14) 0.0296(3) Uani 1 1 d . . . . .
N3 N 0.40462(11) 0.30596(4) 0.81549(11) 0.0137(2) Uani 1 1 d . . . . .
C3 C 0.59684(18) 0.38887(6) 0.58412(18) 0.0315(4) Uani 1 1 d . . . . .
H3 H 0.5338 0.4039 0.5115 0.038 Uiso 1 1 calc R U . . .
O4 O 0.45166(15) 0.18544(4) 0.85900(13) 0.0318(3) Uani 1 1 d . . . . .
N4 N 0.50021(12) 0.33239(4) 1.05166(12) 0.0166(2) Uani 1 1 d . . . . .
C4 C 0.64887(18) 0.40789(6) 0.70372(18) 0.0289(3) Uani 1 1 d . . . . .
H4 H 0.6222 0.4362 0.7142 0.035 Uiso 1 1 calc R U . . .
O5 O 0.59996(12) 0.22232(4) 1.22461(11) 0.0270(3) Uani 1 1 d . . . . .
C5 C 0.74062(15) 0.38521(5) 0.80854(15) 0.0193(3) Uani 1 1 d . . . . .
O6 O 0.23097(11) 0.25289(4) 0.99940(12) 0.0268(3) Uani 1 1 d . . . . .
C6 C 0.79717(15) 0.40156(5) 0.94101(15) 0.0195(3) Uani 1 1 d . . . . .
C7 C 0.76066(18) 0.44093(6) 0.97473(19) 0.0287(3) Uani 1 1 d . . . . .
H7 H 0.6993 0.4595 0.9108 0.034 Uiso 1 1 calc R U . . .
C8 C 0.8147(2) 0.45278(6) 1.1024(2) 0.0320(4) Uani 1 1 d . . . . .
H8 H 0.7910 0.4795 1.1273 0.038 Uiso 1 1 calc R U . . .
C9 C 0.90389(19) 0.42509(6) 1.19306(18) 0.0285(3) Uani 1 1 d . . . . .
H9 H 0.9417 0.4324 1.2814 0.034 Uiso 1 1 calc R U . . .
C10 C 0.93720(16) 0.38653(5) 1.15307(15) 0.0219(3) Uani 1 1 d . . . . .
H10 H 0.9991 0.3678 1.2157 0.026 Uiso 1 1 calc R U . . .
C11 C 0.92849(14) 0.26607(5) 0.88837(14) 0.0175(3) Uani 1 1 d . . . . .
C12 C 1.03777(14) 0.29554(5) 1.11340(15) 0.0180(3) Uani 1 1 d . . . . .
C13 C 1.06207(15) 0.33891(5) 0.93776(15) 0.0193(3) Uani 1 1 d . . . . .
C14 C 0.36290(14) 0.29003(5) 0.69648(13) 0.0161(2) Uani 1 1 d . . . . .
H14 H 0.3716 0.2599 0.6864 0.019 Uiso 1 1 calc R U . . .
C15 C 0.30778(15) 0.31565(5) 0.58772(14) 0.0195(3) Uani 1 1 d . . . . .
H15 H 0.2810 0.3034 0.5051 0.023 Uiso 1 1 calc R U . . .
C16 C 0.29254(18) 0.35938(6) 0.60195(15) 0.0247(3) Uani 1 1 d . . . . .
H16 H 0.2529 0.3776 0.5290 0.030 Uiso 1 1 calc R U . . .
C17 C 0.33604(18) 0.37625(5) 0.72437(16) 0.0245(3) Uani 1 1 d . . . . .
H17 H 0.3264 0.4062 0.7363 0.029 Uiso 1 1 calc R U . . .
C18 C 0.39363(14) 0.34897(5) 0.82894(14) 0.0166(2) Uani 1 1 d . . . . .
C19 C 0.45154(14) 0.36394(5) 0.96307(14) 0.0177(3) Uani 1 1 d . . . . .
C20 C 0.46078(19) 0.40735(6) 0.99678(17) 0.0265(3) Uani 1 1 d . . . . .
H20 H 0.4237 0.4290 0.9329 0.032 Uiso 1 1 calc R U . . .
C21 C 0.5252(2) 0.41846(6) 1.12543(18) 0.0311(4) Uani 1 1 d . . . . .
H21 H 0.5336 0.4479 1.1508 0.037 Uiso 1 1 calc R U . . .
C22 C 0.57697(19) 0.38622(6) 1.21612(17) 0.0289(4) Uani 1 1 d . . . . .
H22 H 0.6224 0.3932 1.3045 0.035 Uiso 1 1 calc R U . . .
C23 C 0.56158(16) 0.34350(6) 1.17605(15) 0.0231(3) Uani 1 1 d . . . . .
H23 H 0.5956 0.3213 1.2387 0.028 Uiso 1 1 calc R U . . .
C24 C 0.46688(15) 0.21902(5) 0.90471(14) 0.0185(3) Uani 1 1 d . . . . .
C25 C 0.55964(14) 0.24256(5) 1.13295(14) 0.0182(3) Uani 1 1 d . . . . .
C26 C 0.32536(14) 0.26179(5) 0.98737(14) 0.0174(3) Uani 1 1 d . . . . .
C27A C 0.7556(15) 0.2943(6) 0.9822(17) 0.020(3) Uani 0.542(18) 1 d D U P A 1
N5A N 0.6590(11) 0.2824(4) 0.9818(14) 0.0099(14) Uani 0.542(18) 1 d D U P A 1
C27B C 0.6665(17) 0.2857(6) 0.982(2) 0.015(2) Uani 0.458(18) 1 d D U P A 2
N5B N 0.7633(11) 0.2957(5) 0.9784(13) 0.0060(14) Uani 0.458(18) 1 d D U P A 2
C28 C 0.2821(2) 0.43699(7) 0.25860(19) 0.0393(5) Uani 1 1 d . . . . .
H28A H 0.2426 0.4498 0.3127 0.047 Uiso 1 1 calc R U . . .
H28B H 0.3736 0.4488 0.2870 0.047 Uiso 1 1 calc R U . . .
Cl1A Cl 0.3460(5) 0.49343(14) 0.6280(4) 0.0230(6) Uani 0.65(3) 1 d D . P B 3
O7A O 0.4572(11) 0.4823(4) 0.7491(8) 0.045(2) Uani 0.65(3) 1 d D . P B 3
O8A O 0.3346(14) 0.45936(13) 0.5408(4) 0.0444(17) Uani 0.65(3) 1 d D . P B 3
O9A O 0.3742(4) 0.53320(17) 0.5850(5) 0.0297(12) Uani 0.65(3) 1 d D . P B 3
O10A O 0.2301(7) 0.4952(4) 0.6505(8) 0.0606(18) Uani 0.65(3) 1 d D . P B 3
Cl1B Cl 0.3353(10) 0.4928(2) 0.6329(8) 0.0237(10) Uani 0.35(3) 1 d D . P B 4
O7B O 0.436(2) 0.4794(7) 0.7525(14) 0.050(4) Uani 0.35(3) 1 d D . P B 4
O8B O 0.275(2) 0.4600(3) 0.5382(7) 0.042(3) Uani 0.35(3) 1 d D . P B 4
O9B O 0.3764(16) 0.5269(6) 0.5793(15) 0.086(5) Uani 0.35(3) 1 d D . P B 4
O10B O 0.2258(12) 0.5123(7) 0.6524(13) 0.058(3) Uani 0.35(3) 1 d D . P B 4
C29A C 0.0260(16) 0.5560(4) 0.3840(10) 0.048(3) Uani 0.451(8) 1 d D . P C 5
H29A H 0.1093 0.5387 0.4242 0.057 Uiso 0.451(8) 1 calc R U P C 5
H29B H -0.0455 0.5402 0.3961 0.057 Uiso 0.451(8) 1 calc R U P C 5
Cl4A Cl 0.0523(2) 0.60632(9) 0.4626(3) 0.0442(6) Uani 0.451(8) 1 d D . P C 5
Cl5A Cl -0.0189(5) 0.56046(13) 0.22124(14) 0.0554(11) Uani 0.451(8) 1 d D . P C 5
C29B C 0.0557(12) 0.5571(3) 0.3909(7) 0.0357(19) Uani 0.549(8) 1 d D . P C 6
H29C H 0.1445 0.5472 0.4553 0.043 Uiso 0.549(8) 1 calc R U P C 6
H29D H -0.0133 0.5418 0.4081 0.043 Uiso 0.549(8) 1 calc R U P C 6
Cl4B Cl 0.0415(3) 0.61252(9) 0.4121(5) 0.0645(7) Uani 0.549(8) 1 d D . P C 6
Cl5B Cl 0.0386(4) 0.54245(13) 0.2430(3) 0.0592(9) Uani 0.549(8) 1 d D . P C 6

loop_
_atom_site_aniso_label
_atom_site_aniso_U_11
_atom_site_aniso_U_22
_atom_site_aniso_U_33
_atom_site_aniso_U_23
_atom_site_aniso_U_13
_atom_site_aniso_U_12
Mn1 0.01097(8) 0.01426(10) 0.01679(9) 0.00045(7) 0.00796(7) -0.00136(7)
O1 0.0201(5) 0.0222(6) 0.0332(6) -0.0062(5) 0.0140(5) -0.0018(4)
N1 0.0172(5) 0.0182(6) 0.0184(5) 0.0021(4) 0.0096(4) -0.0026(4)
C1 0.0274(8) 0.0258(8) 0.0191(7) 0.0001(6) 0.0113(6) -0.0017(6)
Mn2 0.00939(8) 0.01686(10) 0.01215(8) -0.00088(7) 0.00562(7) -0.00143(7)
Cl2 0.0291(2) 0.0452(3) 0.0288(2) 0.00621(19) 0.00805(16) -0.00710(18)
O2 0.0206(5) 0.0326(6) 0.0242(6) 0.0059(5) 0.0082(4) 0.0041(5)
N2 0.0155(5) 0.0154(5) 0.0205(5) -0.0004(4) 0.0097(4) -0.0033(4)
C2 0.0291(8) 0.0355(9) 0.0183(7) 0.0027(6) 0.0084(6) -0.0026(7)
Cl3 0.0453(3) 0.0436(3) 0.0347(2) 0.0091(2) 0.0125(2) -0.0060(2)
O3 0.0250(6) 0.0302(6) 0.0432(7) -0.0059(5) 0.0236(6) -0.0100(5)
N3 0.0102(4) 0.0169(5) 0.0151(5) -0.0012(4) 0.0064(4) -0.0016(4)
C3 0.0254(8) 0.0359(10) 0.0253(8) 0.0102(7) 0.0038(6) -0.0004(7)
O4 0.0498(8) 0.0214(6) 0.0289(6) -0.0048(5) 0.0214(6) -0.0057(5)
N4 0.0136(5) 0.0224(6) 0.0160(5) -0.0040(4) 0.0086(4) -0.0022(4)
C4 0.0256(8) 0.0234(8) 0.0311(8) 0.0067(7) 0.0062(7) 0.0034(6)
O5 0.0215(5) 0.0422(7) 0.0181(5) 0.0074(5) 0.0094(4) 0.0074(5)
C5 0.0177(6) 0.0178(7) 0.0226(7) 0.0028(5) 0.0089(5) -0.0019(5)
O6 0.0148(5) 0.0384(7) 0.0292(6) 0.0132(5) 0.0113(4) 0.0017(5)
C6 0.0175(6) 0.0160(6) 0.0261(7) 0.0004(5) 0.0105(5) -0.0018(5)
C7 0.0274(8) 0.0192(7) 0.0365(9) -0.0016(7) 0.0111(7) 0.0025(6)
C8 0.0351(9) 0.0205(8) 0.0430(10) -0.0089(7) 0.0194(8) -0.0007(7)
C9 0.0330(9) 0.0268(8) 0.0291(8) -0.0096(7) 0.0166(7) -0.0068(7)
C10 0.0239(7) 0.0214(7) 0.0223(7) -0.0021(6) 0.0118(6) -0.0053(6)
C11 0.0120(5) 0.0212(7) 0.0217(6) 0.0006(5) 0.0094(5) -0.0015(5)
C12 0.0142(6) 0.0190(7) 0.0236(7) -0.0002(5) 0.0109(5) -0.0010(5)
C13 0.0179(6) 0.0186(7) 0.0248(7) -0.0027(5) 0.0126(5) -0.0038(5)
C14 0.0137(6) 0.0191(7) 0.0149(6) -0.0014(5) 0.0055(5) -0.0014(5)
C15 0.0186(6) 0.0246(7) 0.0146(6) -0.0007(5) 0.0066(5) -0.0033(5)
C16 0.0305(8) 0.0229(8) 0.0192(7) 0.0047(6) 0.0093(6) -0.0023(6)
C17 0.0331(8) 0.0171(7) 0.0233(7) 0.0008(6) 0.0122(6) -0.0019(6)
C18 0.0162(6) 0.0174(6) 0.0178(6) -0.0021(5) 0.0090(5) -0.0038(5)
C19 0.0175(6) 0.0194(7) 0.0194(6) -0.0047(5) 0.0108(5) -0.0042(5)
C20 0.0346(9) 0.0198(7) 0.0277(8) -0.0051(6) 0.0160(7) -0.0058(6)
C21 0.0423(10) 0.0251(8) 0.0301(8) -0.0119(7) 0.0197(8) -0.0096(7)
C22 0.0336(9) 0.0333(9) 0.0221(7) -0.0120(7) 0.0142(7) -0.0072(7)
C23 0.0234(7) 0.0288(8) 0.0182(6) -0.0058(6) 0.0100(6) -0.0021(6)
C24 0.0195(6) 0.0208(7) 0.0168(6) 0.0018(5) 0.0095(5) -0.0015(5)
C25 0.0112(5) 0.0276(7) 0.0173(6) -0.0020(5) 0.0078(5) 0.0003(5)
C26 0.0129(5) 0.0231(7) 0.0159(6) 0.0041(5) 0.0059(5) 0.0008(5)
C27A 0.020(3) 0.020(3) 0.021(3) 0.0018(15) 0.0102(17) 0.0010(16)
N5A 0.0093(18) 0.011(2) 0.0102(17) -0.0011(13) 0.0047(13) -0.0012(13)
C27B 0.015(3) 0.015(3) 0.017(3) 0.0018(16) 0.0073(18) -0.0012(15)
N5B 0.0045(18) 0.006(2) 0.0084(19) 0.0016(11) 0.0041(14) 0.0007(11)
C28 0.0446(11) 0.0423(11) 0.0274(9) -0.0039(8) 0.0122(8) -0.0124(9)
Cl1A 0.0299(7) 0.0177(9) 0.0170(8) 0.0004(5) 0.0060(8) -0.0013(5)
O7A 0.055(2) 0.031(4) 0.030(3) -0.001(2) -0.0009(18) 0.022(3)
O8A 0.080(5) 0.0213(12) 0.0223(12) -0.0066(9) 0.0132(19) 0.0018(18)
O9A 0.0357(19) 0.0182(15) 0.0292(18) 0.0056(10) 0.0085(13) -0.0053(12)
O10A 0.049(2) 0.084(5) 0.065(3) 0.011(3) 0.040(2) -0.006(3)
Cl1B 0.045(3) 0.0099(13) 0.0198(13) -0.0022(8) 0.0175(15) -0.0053(11)
O7B 0.089(10) 0.022(4) 0.018(4) 0.004(3) 0.003(4) 0.000(5)
O8B 0.065(7) 0.025(2) 0.024(2) -0.0096(17) 0.007(3) -0.006(3)
O9B 0.115(10) 0.068(7) 0.064(7) 0.003(5) 0.029(6) -0.056(7)
O10B 0.045(3) 0.088(8) 0.043(4) -0.015(5) 0.021(3) 0.016(5)
C29A 0.044(7) 0.048(5) 0.047(5) -0.004(4) 0.015(5) -0.011(4)
Cl4A 0.0389(7) 0.0399(9) 0.0522(12) -0.0084(8) 0.0184(8) -0.0025(6)
Cl5A 0.0650(18) 0.0593(15) 0.0275(6) 0.0066(6) 0.0066(7) -0.0270(14)
C29B 0.031(4) 0.030(3) 0.027(2) 0.0081(19) -0.0062(17) 0.001(2)
Cl4B 0.0686(11) 0.0448(9) 0.094(2) -0.0096(12) 0.0486(14) -0.0037(7)
Cl5B 0.0556(13) 0.0693(16) 0.0556(10) -0.0193(11) 0.0269(10) -0.0294(12)

loop_
_atom_type_symbol
_atom_type_description
_atom_type_scat_dispersion_real
_atom_type_scat_dispersion_imag
_atom_type_scat_source
C C 0.0033 0.0016 'International Tables Vol C Tables 4.2.6.8 and 6.1.1.4'
H H 0.0000 0.0000 'International Tables Vol C Tables 4.2.6.8 and 6.1.1.4'
N N 0.0061 0.0033 'International Tables Vol C Tables 4.2.6.8 and 6.1.1.4'
O O 0.0106 0.0060 'International Tables Vol C Tables 4.2.6.8 and 6.1.1.4'
Cl Cl 0.1484 0.1585 'International Tables Vol C Tables 4.2.6.8 and 6.1.1.4'
Mn Mn 0.3368 0.7283 'International Tables Vol C Tables 4.2.6.8 and 6.1.1.4'

loop_
_geom_angle_atom_site_label_1
_geom_angle_atom_site_label_2
_geom_angle_atom_site_label_3
_geom_angle
C12 Mn1 C11 88.36(7)
C12 Mn1 C13 88.61(7)
C11 Mn1 C13 91.72(6)
C12 Mn1 N5B 94.1(4)
C11 Mn1 N5B 89.0(5)
C13 Mn1 N5B 177.2(4)
C12 Mn1 N1 175.38(6)
C11 Mn1 N1 96.16(6)
C13 Mn1 N1 92.18(6)
N5B Mn1 N1 85.0(4)
C12 Mn1 N2 96.74(6)
C11 Mn1 N2 173.25(6)
C13 Mn1 N2 92.83(6)
N5B Mn1 N2 86.2(5)
N1 Mn1 N2 78.68(5)
C12 Mn1 C27A 93.4(5)
C11 Mn1 C27A 89.2(6)
C13 Mn1 C27A 177.8(5)
N1 Mn1 C27A 85.8(5)
N2 Mn1 C27A 86.0(6)
C1 N1 C5 118.21(14)
C1 N1 Mn1 125.46(11)
C5 N1 Mn1 116.31(10)
N1 C1 C2 122.96(16)
N1 C1 H1 118.5
C2 C1 H1 118.5
C24 Mn2 C25 87.18(7)
C24 Mn2 C26 88.77(7)
C25 Mn2 C26 86.02(6)
C24 Mn2 N5A 93.4(4)
C25 Mn2 N5A 92.9(4)
C26 Mn2 N5A 177.5(4)
C24 Mn2 N3 95.62(6)
C25 Mn2 N3 177.03(6)
C26 Mn2 N3 94.99(5)
N5A Mn2 N3 86.0(4)
C24 Mn2 N4 174.57(6)
C25 Mn2 N4 98.15(6)
C26 Mn2 N4 92.63(6)
N5A Mn2 N4 85.4(4)
N3 Mn2 N4 79.03(5)
C24 Mn2 C27B 95.6(6)
C25 Mn2 C27B 93.8(6)
C26 Mn2 C27B 175.7(6)
N3 Mn2 C27B 85.0(6)
N4 Mn2 C27B 83.1(6)
C10 N2 C6 118.22(14)
C10 N2 Mn1 125.91(11)
C6 N2 Mn1 115.77(10)
C3 C2 C1 118.63(16)
C3 C2 H2 120.7
C1 C2 H2 120.7
C14 N3 C18 118.14(13)
C14 N3 Mn2 125.96(10)
C18 N3 Mn2 115.90(9)
C2 C3 C4 119.07(16)
C2 C3 H3 120.5
C4 C3 H3 120.5
C23 N4 C19 118.71(14)
C23 N4 Mn2 125.47(11)
C19 N4 Mn2 115.67(9)
C3 C4 C5 119.37(17)
C3 C4 H4 120.3
C5 C4 H4 120.3
N1 C5 C4 121.72(15)
N1 C5 C6 114.46(13)
C4 C5 C6 123.81(15)
N2 C6 C7 121.89(15)
N2 C6 C5 114.76(13)
C7 C6 C5 123.32(15)
C8 C7 C6 119.26(17)
C8 C7 H7 120.4
C6 C7 H7 120.4
C9 C8 C7 118.90(16)
C9 C8 H8 120.6
C7 C8 H8 120.6
C8 C9 C10 119.00(16)
C8 C9 H9 120.5
C10 C9 H9 120.5
N2 C10 C9 122.72(16)
N2 C10 H10 118.6
C9 C10 H10 118.6
O1 C11 Mn1 177.48(13)
O2 C12 Mn1 177.69(14)
O3 C13 Mn1 176.98(16)
N3 C14 C15 122.88(14)
N3 C14 H14 118.6
C15 C14 H14 118.6
C16 C15 C14 118.67(14)
C16 C15 H15 120.7
C14 C15 H15 120.7
C15 C16 C17 118.97(15)
C15 C16 H16 120.5
C17 C16 H16 120.5
C18 C17 C16 119.29(15)
C18 C17 H17 120.4
C16 C17 H17 120.4
N3 C18 C17 121.99(14)
N3 C18 C19 114.26(13)
C17 C18 C19 123.72(14)
N4 C19 C20 121.97(14)
N4 C19 C18 114.98(13)
C20 C19 C18 123.00(14)
C21 C20 C19 118.82(17)
C21 C20 H20 120.6
C19 C20 H20 120.6
C22 C21 C20 119.24(16)
C22 C21 H21 120.4
C20 C21 H21 120.4
C21 C22 C23 118.95(16)
C21 C22 H22 120.5
C23 C22 H22 120.5
N4 C23 C22 122.29(16)
N4 C23 H23 118.9
C22 C23 H23 118.9
O4 C24 Mn2 176.58(14)
O5 C25 Mn2 174.97(14)
O6 C26 Mn2 173.40(13)
N5A C27A Mn1 173.5(16)
C27A N5A Mn2 171.4(15)
N5B C27B Mn2 176.0(17)
C27B N5B Mn1 174.8(15)
Cl3 C28 Cl2 110.94(11)
Cl3 C28 H28A 109.5
Cl2 C28 H28A 109.5
Cl3 C28 H28B 109.5
Cl2 C28 H28B 109.5
H28A C28 H28B 108.0
O9A Cl1A O10A 112.8(5)
O9A Cl1A O8A 111.0(4)
O10A Cl1A O8A 110.5(4)
O9A Cl1A O7A 108.9(6)
O10A Cl1A O7A 106.7(6)
O8A Cl1A O7A 106.7(6)
O9B Cl1B O7B 112.7(13)
O9B Cl1B O8B 109.3(9)
O7B Cl1B O8B 116.7(11)
O9B Cl1B O10B 102.1(9)
O7B Cl1B O10B 109.1(12)
O8B Cl1B O10B 105.6(8)
Cl5A C29A Cl4A 113.3(7)
Cl5A C29A H29A 108.9
Cl4A C29A H29A 108.9
Cl5A C29A H29B 108.9
Cl4A C29A H29B 108.9
H29A C29A H29B 107.7
Cl5B C29B Cl4B 115.2(5)
Cl5B C29B H29C 108.5
Cl4B C29B H29C 108.5
Cl5B C29B H29D 108.5
Cl4B C29B H29D 108.5
H29C C29B H29D 107.5

loop_
_geom_bond_atom_site_label_1
_geom_bond_atom_site_label_2
_geom_bond_distance
Mn1 C12 1.8087(15)
Mn1 C11 1.8103(15)
Mn1 C13 1.8402(14)
Mn1 N5B 1.942(13)
Mn1 N1 2.0473(13)
Mn1 N2 2.0533(13)
Mn1 C27A 2.058(15)
O1 C11 1.1489(19)
N1 C1 1.343(2)
N1 C5 1.349(2)
C1 C2 1.383(2)
C1 H1 0.9500
Mn2 C24 1.8074(16)
Mn2 C25 1.8118(15)
Mn2 C26 1.8171(14)
Mn2 N5A 1.959(11)
Mn2 N3 2.0440(12)
Mn2 N4 2.0452(13)
Mn2 C27B 2.057(17)
Cl2 C28 1.771(2)
O2 C12 1.1491(19)
N2 C10 1.343(2)
N2 C6 1.354(2)
C2 C3 1.381(3)
C2 H2 0.9500
Cl3 C28 1.767(2)
O3 C13 1.1413(18)
N3 C14 1.3441(18)
N3 C18 1.3521(19)
C3 C4 1.381(3)
C3 H3 0.9500
O4 C24 1.146(2)
N4 C23 1.3448(19)
N4 C19 1.348(2)
C4 C5 1.389(2)
C4 H4 0.9500
O5 C25 1.1443(19)
C5 C6 1.474(2)
O6 C26 1.1460(17)
C6 C7 1.393(2)
C7 C8 1.383(3)
C7 H7 0.9500
C8 C9 1.383(3)
C8 H8 0.9500
C9 C10 1.387(2)
C9 H9 0.9500
C10 H10 0.9500
C14 C15 1.387(2)
C14 H14 0.9500
C15 C16 1.383(2)
C15 H15 0.9500
C16 C17 1.388(2)
C16 H16 0.9500
C17 C18 1.385(2)
C17 H17 0.9500
C18 C19 1.476(2)
C19 C20 1.391(2)
C20 C21 1.388(2)
C20 H20 0.9500
C21 C22 1.381(3)
C21 H21 0.9500
C22 C23 1.387(2)
C22 H22 0.9500
C23 H23 0.9500
C27A N5A 1.130(10)
C27B N5B 1.136(11)
C28 H28A 0.9900
C28 H28B 0.9900
Cl1A O9A 1.413(5)
Cl1A O10A 1.416(6)
Cl1A O8A 1.429(5)
Cl1A O7A 1.451(6)
Cl1B O9B 1.397(11)
Cl1B O7B 1.415(11)
Cl1B O8B 1.431(8)
Cl1B O10B 1.456(11)
C29A Cl5A 1.735(11)
C29A Cl4A 1.765(11)
C29A H29A 0.9900
C29A H29B 0.9900
C29B Cl5B 1.703(8)
C29B Cl4B 1.749(8)
C29B H29C 0.9900
C29B H29D 0.9900
